data_2236117
loop_
_publ_author_name
'Sabari, V.'
'Kalaiselvi, G.'
'Balasubramanian, S.'
'Aravindhan, S.'

_publ_section_title
;
 1-(2-Carboxyethyl)-5-ethyl-2-methylpyridinium chloride
;
_journal_coeditor_code BT6827
_journal_issue 10
_journal_name_full 'Acta Crystallographica Section E'
_journal_page_first o2937
_journal_paper_doi 10.1107/S1600536812038809
_journal_volume 68
_journal_year 2012
_chemical_formula_iupac 'C11 H16 N O2 +, Cl -'
_chemical_formula_moiety 'C11 H16 N O2 +, Cl -'
_chemical_formula_sum 'C11 H16 Cl N O2'
_chemical_formula_weight 229.70
_chemical_name_systematic
;
1-(2-Carboxyethyl)-5-ethyl-2-methylpyridinium chloride
;
_space_group_IT_number 2
_symmetry_cell_setting triclinic
_symmetry_space_group_name_Hall '-P 1'
_symmetry_space_group_name_H-M 'P -1'
_atom_sites_solution_hydrogens geom
_atom_sites_solution_primary direct
_atom_sites_solution_secondary difmap
_audit_creation_method SHELXL-97
_cell_angle_alpha 75.253(2)
_cell_angle_beta 80.985(2)
_cell_angle_gamma 72.047(2)
_cell_formula_units_Z 2
_cell_length_a 7.5013(4)
_cell_length_b 9.0509(5)
_cell_length_c 9.3452(5)
_cell_measurement_reflns_used 5710
_cell_measurement_temperature 293(2)
_cell_measurement_theta_max 28.45
_cell_measurement_theta_min 1.83
_cell_volume 581.59(6)
_computing_cell_refinement 'SAINT (Bruker, 2008)'
_computing_data_collection 'APEX2 (Bruker, 2008)'
_computing_data_reduction 'SAINT (Bruker, 2008)'
_computing_molecular_graphics 'ORTEP-3 (Farrugia, 1997)'
_computing_publication_material '<i>SHELXL97</i> (Sheldrick, 2008) and <i>PLATON</i> (Spek, 2009)'
_computing_structure_refinement 'SHELXL97 (Sheldrick, 2008)'
_computing_structure_solution 'SHELXS97 (Sheldrick, 2008)'
_diffrn_ambient_temperature 293(2)
_diffrn_measured_fraction_theta_full 0.996
_diffrn_measured_fraction_theta_max 0.996
_diffrn_measurement_device_type 'Bruker APEXII CCD area-detector'
_diffrn_measurement_method '\w and \f scans'
_diffrn_radiation_monochromator graphite
_diffrn_radiation_source 'fine-focus sealed tube'
_diffrn_radiation_type MoK\a
_diffrn_radiation_wavelength 0.71073
_diffrn_reflns_av_R_equivalents 0.0261
_diffrn_reflns_av_sigmaI/netI 0.0202
_diffrn_reflns_limit_h_max 9
_diffrn_reflns_limit_h_min -9
_diffrn_reflns_limit_k_max 11
_diffrn_reflns_limit_k_min -11
_diffrn_reflns_limit_l_max 12
_diffrn_reflns_limit_l_min -10
_diffrn_reflns_number 11668
_diffrn_reflns_theta_full 27.94
_diffrn_reflns_theta_max 27.94
_diffrn_reflns_theta_min 2.26
_exptl_absorpt_coefficient_mu 0.309
_exptl_absorpt_correction_T_max 0.9917
_exptl_absorpt_correction_T_min 0.9715
_exptl_absorpt_correction_type multi-scan
_exptl_absorpt_process_details '(SADABS; Bruker, 2008)'
_exptl_crystal_colour colourless
_exptl_crystal_density_diffrn 1.312
_exptl_crystal_density_method 'not measured'
_exptl_crystal_description triclinic
_exptl_crystal_F_000 244
_exptl_crystal_size_max 0.32
_exptl_crystal_size_mid 0.20
_exptl_crystal_size_min 0.10
_refine_diff_density_max 0.231
_refine_diff_density_min -0.192
_refine_ls_extinction_coef 0.034(6)
_refine_ls_extinction_expression Fc^*^=kFc[1+0.001xFc^2^\l^3^/sin(2\q)]^-1/4^
_refine_ls_extinction_method 'SHELXL97 (Sheldrick, 2008)'
_refine_ls_goodness_of_fit_ref 0.825
_refine_ls_hydrogen_treatment mixed
_refine_ls_matrix_type full
_refine_ls_number_parameters 142
_refine_ls_number_reflns 2772
_refine_ls_number_restraints 0
_refine_ls_restrained_S_all 0.825
_refine_ls_R_factor_all 0.0400
_refine_ls_R_factor_gt 0.0327
_refine_ls_shift/su_max 0.000
_refine_ls_shift/su_mean 0.000
_refine_ls_structure_factor_coef Fsqd
_refine_ls_weighting_details 'calc w=1/[\s^2^(Fo^2^)+(0.0665P)^2^+0.2215P] where P=(Fo^2^+2Fc^2^)/3'
_refine_ls_weighting_scheme calc
_refine_ls_wR_factor_gt 0.0932
_refine_ls_wR_factor_ref 0.1018
_reflns_number_gt 2363
_reflns_number_total 2772
_reflns_threshold_expression I>2\s(I)
_cod_data_source_file bt6827.cif
_cod_data_source_block I
_cod_original_cell_volume 581.59(5)
_cod_database_code 2236117
_cod_database_fobs_code 2236117

loop_
_symmetry_equiv_pos_as_xyz
'x, y, z'
'-x, -y, -z'

loop_
_atom_site_type_symbol
_atom_site_label
_atom_site_fract_x
_atom_site_fract_y
_atom_site_fract_z
_atom_site_U_iso_or_equiv
_atom_site_adp_type
_atom_site_calc_flag
_atom_site_refinement_flags
_atom_site_occupancy
_atom_site_symmetry_multiplicity
O O2 1.11724(18) 0.12433(14) 0.49990(13) 0.0607(3) Uani d . 1 1
Cl Cl1 1.13273(5) 0.19233(4) 0.17024(4) 0.04786(14) Uani d . 1 1
N N1 0.73265(15) 0.39471(13) 0.81065(11) 0.0344(2) Uani d . 1 1
C C1 0.60912(19) 0.31985(15) 0.89780(13) 0.0373(3) Uani d . 1 1
C C8 1.01152(18) 0.23770(16) 0.56489(14) 0.0388(3) Uani d . 1 1
C C5 0.67204(19) 0.53934(15) 0.72045(13) 0.0374(3) Uani d . 1 1
H H5 0.7607 0.5877 0.6639 0.045 Uiso calc R 1 1
O O1 0.92281(18) 0.36464(13) 0.49974(11) 0.0570(3) Uani d . 1 1
C C4 0.4848(2) 0.61779(16) 0.70897(14) 0.0390(3) Uani d . 1 1
C C11 0.6787(2) 0.16261(18) 1.00116(16) 0.0503(4) Uani d . 1 1
H H11A 0.7271 0.0810 0.9453 0.075 Uiso calc R 1 1
H H11B 0.5770 0.1396 1.0707 0.075 Uiso calc R 1 1
H H11C 0.7768 0.1662 1.0539 0.075 Uiso calc R 1 1
C C3 0.3566(2) 0.54196(18) 0.79512(16) 0.0441(3) Uani d . 1 1
H H3 0.2282 0.5900 0.7897 0.053 Uiso calc R 1 1
C C2 0.4195(2) 0.39556(17) 0.88856(15) 0.0430(3) Uani d . 1 1
H H2 0.3323 0.3465 0.9468 0.052 Uiso calc R 1 1
C C6 0.93976(19) 0.32296(19) 0.81201(15) 0.0436(3) Uani d . 1 1
H H6A 0.9709 0.2834 0.9143 0.052 Uiso calc R 1 1
H H6B 1.0014 0.4055 0.7671 0.052 Uiso calc R 1 1
C C7 1.0172(2) 0.18822(18) 0.73100(15) 0.0448(3) Uani d . 1 1
H H7B 1.1466 0.1356 0.7534 0.054 Uiso calc R 1 1
H H7A 0.9463 0.1110 0.7692 0.054 Uiso calc R 1 1
C C9 0.4262(2) 0.77820(17) 0.60617(17) 0.0510(4) Uani d . 1 1
H H9B 0.4899 0.8477 0.6273 0.061 Uiso calc R 1 1
H H9A 0.2920 0.8242 0.6246 0.061 Uiso calc R 1 1
C C10 0.4713(3) 0.7697(2) 0.44375(17) 0.0566(4) Uani d . 1 1
H H10A 0.4327 0.8749 0.3825 0.085 Uiso calc R 1 1
H H10C 0.4054 0.7038 0.4214 0.085 Uiso calc R 1 1
H H10B 0.6042 0.7252 0.4247 0.085 Uiso calc R 1 1
H H2A 1.108(3) 0.153(3) 0.399(3) 0.099(8) Uiso d . 1 1

loop_
_atom_site_aniso_label
_atom_site_aniso_U_11
_atom_site_aniso_U_22
_atom_site_aniso_U_33
_atom_site_aniso_U_12
_atom_site_aniso_U_13
_atom_site_aniso_U_23
O2 0.0687(7) 0.0570(7) 0.0404(6) 0.0055(6) -0.0043(5) -0.0115(5)
Cl1 0.0537(2) 0.0563(2) 0.03510(19) -0.01908(17) 0.00042(14) -0.01085(14)
N1 0.0393(5) 0.0394(6) 0.0274(5) -0.0143(4) -0.0016(4) -0.0091(4)
C1 0.0487(7) 0.0390(7) 0.0276(5) -0.0171(6) 0.0032(5) -0.0114(5)
C8 0.0357(6) 0.0436(7) 0.0364(6) -0.0143(5) -0.0016(5) -0.0048(5)
C5 0.0470(7) 0.0387(7) 0.0306(6) -0.0185(5) -0.0004(5) -0.0088(5)
O1 0.0768(8) 0.0457(6) 0.0376(5) -0.0042(5) -0.0076(5) -0.0044(4)
C4 0.0499(7) 0.0368(6) 0.0329(6) -0.0116(5) -0.0040(5) -0.0124(5)
C11 0.0660(9) 0.0424(8) 0.0364(7) -0.0154(7) 0.0070(6) -0.0044(6)
C3 0.0407(7) 0.0496(8) 0.0443(7) -0.0111(6) -0.0002(6) -0.0185(6)
C2 0.0454(7) 0.0486(8) 0.0395(7) -0.0211(6) 0.0081(6) -0.0148(6)
C6 0.0391(7) 0.0578(8) 0.0350(6) -0.0148(6) -0.0088(5) -0.0070(6)
C7 0.0382(7) 0.0514(8) 0.0350(6) -0.0061(6) -0.0022(5) -0.0010(6)
C9 0.0661(10) 0.0376(7) 0.0460(8) -0.0078(7) -0.0099(7) -0.0087(6)
C10 0.0693(10) 0.0565(9) 0.0428(8) -0.0199(8) -0.0084(7) -0.0039(7)

loop_
_atom_type_symbol
_atom_type_description
_atom_type_scat_dispersion_real
_atom_type_scat_dispersion_imag
_atom_type_scat_source
C C 0.0033 0.0016 'International Tables Vol C Tables 4.2.6.8 and 6.1.1.4'
H H 0.0000 0.0000 'International Tables Vol C Tables 4.2.6.8 and 6.1.1.4'
N N 0.0061 0.0033 'International Tables Vol C Tables 4.2.6.8 and 6.1.1.4'
O O 0.0106 0.0060 'International Tables Vol C Tables 4.2.6.8 and 6.1.1.4'
Cl Cl 0.1484 0.1585 'International Tables Vol C Tables 4.2.6.8 and 6.1.1.4'

loop_
_geom_angle_atom_site_label_1
_geom_angle_atom_site_label_2
_geom_angle_atom_site_label_3
_geom_angle
C8 O2 H2A 110.8(16)
C5 N1 C1 121.15(11)
C5 N1 C6 116.99(11)
C1 N1 C6 121.85(11)
N1 C1 C2 117.68(12)
N1 C1 C11 120.43(13)
C2 C1 C11 121.88(12)
O1 C8 O2 123.99(13)
O1 C8 C7 124.60(13)
O2 C8 C7 111.41(12)
N1 C5 C4 122.58(12)
N1 C5 H5 118.7
C4 C5 H5 118.7
C5 C4 C3 117.08(13)
C5 C4 C9 120.07(13)
C3 C4 C9 122.85(14)
C1 C11 H11A 109.5
C1 C11 H11B 109.5
H11A C11 H11B 109.5
C1 C11 H11C 109.5
H11A C11 H11C 109.5
H11B C11 H11C 109.5
C2 C3 C4 119.99(13)
C2 C3 H3 120.0
C4 C3 H3 120.0
C3 C2 C1 121.50(12)
C3 C2 H2 119.3
C1 C2 H2 119.3
N1 C6 C7 114.17(11)
N1 C6 H6A 108.7
C7 C6 H6A 108.7
N1 C6 H6B 108.7
C7 C6 H6B 108.7
H6A C6 H6B 107.6
C8 C7 C6 114.89(12)
C8 C7 H7B 108.5
C6 C7 H7B 108.5
C8 C7 H7A 108.5
C6 C7 H7A 108.5
H7B C7 H7A 107.5
C4 C9 C10 112.48(12)
C4 C9 H9B 109.1
C10 C9 H9B 109.1
C4 C9 H9A 109.1
C10 C9 H9A 109.1
H9B C9 H9A 107.8
C9 C10 H10A 109.5
C9 C10 H10C 109.5
H10A C10 H10C 109.5
C9 C10 H10B 109.5
H10A C10 H10B 109.5
H10C C10 H10B 109.5

loop_
_geom_bond_atom_site_label_1
_geom_bond_atom_site_label_2
_geom_bond_distance
O2 C8 1.3097(18)
O2 H2A 0.92(3)
N1 C5 1.3499(17)
N1 C1 1.3604(16)
N1 C6 1.4885(17)
C1 C2 1.381(2)
C1 C11 1.4938(19)
C8 O1 1.1971(17)
C8 C7 1.5058(19)
C5 C4 1.372(2)
C5 H5 0.9300
C4 C3 1.388(2)
C4 C9 1.5009(19)
C11 H11A 0.9600
C11 H11B 0.9600
C11 H11C 0.9600
C3 C2 1.377(2)
C3 H3 0.9300
C2 H2 0.9300
C6 C7 1.514(2)
C6 H6A 0.9700
C6 H6B 0.9700
C7 H7B 0.9700
C7 H7A 0.9700
C9 C10 1.519(2)
C9 H9B 0.9700
C9 H9A 0.9700
C10 H10A 0.9600
C10 H10C 0.9600
C10 H10B 0.9600

loop_
_geom_hbond_atom_site_label_D
_geom_hbond_atom_site_label_H
_geom_hbond_atom_site_label_A
_geom_hbond_site_symmetry_A
_geom_hbond_distance_DH
_geom_hbond_distance_HA
_geom_hbond_distance_DA
_geom_hbond_angle_DHA
C2 H2 Cl1 1_456 0.93 2.72 3.6249(14) 165.9
C6 H6A Cl1 1_556 0.97 2.68 3.6261(14) 166.3
O2 H2A Cl1 . 0.92(3) 2.06(3) 2.9749(12) 170(2)
C11 H11A Cl1 2_756 0.96 2.79 3.7410(16) 170

loop_
_geom_torsion_atom_site_label_1
_geom_torsion_atom_site_label_2
_geom_torsion_atom_site_label_3
_geom_torsion_atom_site_label_4
_geom_torsion
C5 N1 C1 C2 1.26(17)
C6 N1 C1 C2 -179.81(11)
C5 N1 C1 C11 -177.69(11)
C6 N1 C1 C11 1.24(18)
C1 N1 C5 C4 -1.18(18)
C6 N1 C5 C4 179.84(11)
N1 C5 C4 C3 0.01(19)
N1 C5 C4 C9 -179.76(11)
C5 C4 C3 C2 0.99(19)
C9 C4 C3 C2 -179.24(13)
C4 C3 C2 C1 -0.9(2)
N1 C1 C2 C3 -0.25(19)
C11 C1 C2 C3 178.69(13)
C5 N1 C6 C7 -105.73(14)
C1 N1 C6 C7 75.30(15)
O1 C8 C7 C6 -14.0(2)
O2 C8 C7 C6 165.58(13)
N1 C6 C7 C8 69.15(16)
C5 C4 C9 C10 68.80(18)
C3 C4 C9 C10 -110.95(16)

loop_
_cod_related_entry_id
_cod_related_entry_database
_cod_related_entry_code
1 ChemSpider 30658031
